data_7243483
loop_
_publ_author_name
'Yu, Pingzhang'
'Pan, Xiaobo'
'Wu, Guangda'
'Liu, Yanqing'
'Yu, Fapeng'
'Wang, Zhengping'
'Xu, Xinguang'

_publ_section_title
;
 Crystal growth, optical, thermal and piezoelectric properties of
 HoCa4O(BO3)3 crystal
;
_journal_issue 37
_journal_name_full CrystEngComm
_journal_page_first 6574
_journal_page_last 6581
_journal_paper_doi 10.1039/D1CE00816A
_journal_volume 23
_journal_year 2021
_chemical_formula_sum 'B3 Ca4 Ho O10'
_chemical_formula_weight 517.68
_space_group_crystal_system monoclinic
_space_group_IT_number 8
_space_group_name_Hall 'C -2y'
_space_group_name_H-M_alt 'C 1 m 1'
_atom_sites_solution_primary direct
_audit_creation_method
;
FinalCif by Daniel Kratzert, Freiburg 2019,
https://github.com/dkratzert/FinalCif
;
_audit_update_record
;
2021-03-04 deposited with the CCDC.	2021-08-19 downloaded from the CCDC.
;
_cell_angle_alpha 90
_cell_angle_beta 101.284(4)
_cell_angle_gamma 90
_cell_formula_units_Z 2
_cell_length_a 8.090(3)
_cell_length_b 16.018(7)
_cell_length_c 3.5317(14)
_cell_measurement_reflns_used 2452
_cell_measurement_temperature 296(2)
_cell_measurement_theta_max 31.197
_cell_measurement_theta_min 2.8655
_cell_volume 448.8(3)
_computing_cell_refinement 'SAINT V8.40B'
_computing_data_collection 'Bruker BIS 2011.4.0.0/01-Apr-2011 && APEX2_2011.4-1'
_computing_data_reduction 'SAINT V8.40B'
_computing_structure_refinement 'SHELXL-2018/3 (Sheldrick, 2018)'
_computing_structure_solution 'SHELXTL XT 2018/2'
_diffrn_ambient_environment N~2~
_diffrn_ambient_temperature 296(2)
_diffrn_detector CCD
_diffrn_detector_area_resol_mean 8.3
_diffrn_detector_type 'Bruker APEXII'
_diffrn_measured_fraction_theta_full 0.998
_diffrn_measured_fraction_theta_max 0.949
_diffrn_measurement_device 'three-circle diffractometer'
_diffrn_measurement_device_type 'Bruker APEX2 QUAZAR'
_diffrn_measurement_method '\w and \f scans'
_diffrn_measurement_specimen_support 'MiTeGen micromount'
_diffrn_radiation_monochromator 'mirror optics'
_diffrn_radiation_probe x-ray
_diffrn_radiation_type MoK\a
_diffrn_radiation_wavelength 0.71073
_diffrn_reflns_av_R_equivalents 0.0412
_diffrn_reflns_av_unetI/netI 0.0642
_diffrn_reflns_Laue_measured_fraction_full 0.998
_diffrn_reflns_Laue_measured_fraction_max 0.949
_diffrn_reflns_limit_h_max 11
_diffrn_reflns_limit_h_min -11
_diffrn_reflns_limit_k_max 22
_diffrn_reflns_limit_k_min -20
_diffrn_reflns_limit_l_max 4
_diffrn_reflns_limit_l_min -5
_diffrn_reflns_number 2324
_diffrn_reflns_point_group_measured_fraction_full 0.896
_diffrn_reflns_point_group_measured_fraction_max 0.814
_diffrn_reflns_theta_full 25.242
_diffrn_reflns_theta_max 31.322
_diffrn_reflns_theta_min 2.543
_diffrn_source 'microfocus sealed X-ray tube'
_diffrn_source_current 0.6
_diffrn_source_type 'Incoatec I\ms'
_diffrn_source_voltage 50.0
_exptl_absorpt_coefficient_mu 11.143
_exptl_absorpt_correction_T_max 0.0524
_exptl_absorpt_correction_T_min 0.0131
_exptl_absorpt_correction_type multi-scan
_exptl_absorpt_process_details
;
 SADABS 2016/2: Krause, L., Herbst-Irmer, R., Sheldrick G.M. & Stalke D.,
 J. Appl. Cryst. 48 (2015) 3-10
;
_exptl_crystal_density_diffrn 3.831
_exptl_crystal_description block
_exptl_crystal_F_000 484
_refine_diff_density_max 2.722
_refine_diff_density_min -2.404
_refine_diff_density_rms 0.289
_refine_ls_abs_structure_details
;
 Refined as an inversion twin.
;
_refine_ls_abs_structure_Flack 0.03(3)
_refine_ls_extinction_coef 0.023(2)
_refine_ls_extinction_expression Fc^*^=kFc[1+0.001xFc^2^\l^3^/sin(2\q)]^-1/4^
_refine_ls_extinction_method 'SHELXL-2018/3 (Sheldrick 2018)'
_refine_ls_goodness_of_fit_ref 1.063
_refine_ls_hydrogen_treatment undef
_refine_ls_matrix_type full
_refine_ls_number_parameters 92
_refine_ls_number_reflns 1232
_refine_ls_number_restraints 3
_refine_ls_restrained_S_all 1.062
_refine_ls_R_factor_all 0.0292
_refine_ls_R_factor_gt 0.0291
_refine_ls_shift/su_max 0.000
_refine_ls_shift/su_mean 0.000
_refine_ls_structure_factor_coef Fsqd
_refine_ls_weighting_details 'w=1/[\s^2^(Fo^2^)+(0.0340P)^2^] where P=(Fo^2^+2Fc^2^)/3'
_refine_ls_weighting_scheme calc
_refine_ls_wR_factor_gt 0.0777
_refine_ls_wR_factor_ref 0.0777
_reflns_Friedel_coverage 0.704
_reflns_Friedel_fraction_full 0.792
_reflns_Friedel_fraction_max 0.678
_reflns_number_gt 1227
_reflns_number_total 1232
_reflns_threshold_expression 'I > 2\s(I)'
_cod_data_source_file d1ce00816a2.cif
_cod_data_source_block mo_hjkz5986_0m
_cod_depositor_comments 'Adding full bibliography for 7243483.cif.'
_cod_original_sg_symbol_H-M 'C m'
_cod_database_code 7243483
_shelx_shelxl_version_number 2018/3
_shelx_space_group_comment
;
The symmetry employed for this shelxl refinement is uniquely defined
by the following loop, which should always be used as a source of
symmetry information in preference to the above space-group names.
They are only intended as comments.
;
_olex2_diffrn_ambient_temperature_device 'Oxford Cryostream 800'

loop_
_space_group_symop_operation_xyz
'x, y, z'
'x, -y, z'
'x+1/2, y+1/2, z'
'x+1/2, -y+1/2, z'

loop_
_atom_site_label
_atom_site_type_symbol
_atom_site_fract_x
_atom_site_fract_y
_atom_site_fract_z
_atom_site_U_iso_or_equiv
_atom_site_adp_type
_atom_site_occupancy
_atom_site_site_symmetry_order
_atom_site_calc_flag
_atom_site_refinement_flags_posn
_atom_site_refinement_flags_adp
_atom_site_refinement_flags_occupancy
_atom_site_disorder_assembly
_atom_site_disorder_group
Ho2 Ho 0.44425(4) 0.500000 0.47716(5) 0.0123(2) Uani 0.875(3) 2 d S T P A 1
Ca2 Ca 0.44425(4) 0.500000 0.47716(5) 0.0123(2) Uani 0.125(3) 2 d S T P A 2
Ho1 Ho 0.08451(19) 0.38754(10) 0.8032(5) 0.0135(4) Uani 0.0623(15) 1 d . . P A 1
Ca1 Ca 0.08451(19) 0.38754(10) 0.8032(5) 0.0135(4) Uani 0.9377(15) 1 d . . P A 2
Ca3 Ca 0.7016(2) 0.68116(13) 0.1261(6) 0.0167(4) Uani 1 1 d . . . . .
B1 B 0.3908(13) 0.6952(7) 0.554(3) 0.0135(18) Uani 1 1 d . . . . .
O1 O 0.2699(18) 0.500000 0.893(4) 0.016(2) Uani 1 2 d S T P . .
B2 B 0.816(2) 0.500000 0.173(5) 0.014(2) Uani 1 2 d S T P A .
O2 O 0.6405(17) 0.500000 0.081(5) 0.021(3) Uani 1 2 d S T P . .
O3 O 0.5250(9) 0.6413(5) 0.551(2) 0.0171(14) Uani 1 1 d . . . . .
O4 O 0.7314(9) 0.8257(5) 0.359(2) 0.0187(14) Uani 1 1 d . . . . .
O5 O 0.9112(10) 0.7312(5) 0.750(2) 0.0192(14) Uani 1 1 d . . . . .
O6 O 0.9033(10) 0.5743(4) 0.225(2) 0.0181(14) Uani 1 1 d . . . . .

loop_
_atom_site_aniso_label
_atom_site_aniso_U_11
_atom_site_aniso_U_22
_atom_site_aniso_U_33
_atom_site_aniso_U_23
_atom_site_aniso_U_13
_atom_site_aniso_U_12
Ho2 0.0083(3) 0.0156(3) 0.0134(3) 0.000 0.00303(17) 0.000
Ca2 0.0083(3) 0.0156(3) 0.0134(3) 0.000 0.00303(17) 0.000
Ho1 0.0100(7) 0.0151(8) 0.0157(8) 0.0004(5) 0.0030(5) -0.0004(5)
Ca1 0.0100(7) 0.0151(8) 0.0157(8) 0.0004(5) 0.0030(5) -0.0004(5)
Ca3 0.0122(8) 0.0216(10) 0.0169(10) -0.0012(7) 0.0042(7) -0.0010(7)
B1 0.012(4) 0.016(5) 0.014(5) 0.004(4) 0.005(3) -0.004(3)
O1 0.022(6) 0.016(6) 0.010(5) 0.000 0.003(4) 0.000
B2 0.013(6) 0.013(6) 0.014(6) 0.000 0.000(5) 0.000
O2 0.006(5) 0.029(7) 0.027(7) 0.000 0.003(4) 0.000
O3 0.013(3) 0.017(3) 0.022(4) -0.002(3) 0.006(3) 0.000(3)
O4 0.012(3) 0.022(3) 0.022(4) -0.002(3) 0.002(3) 0.001(3)
O5 0.020(3) 0.016(3) 0.024(4) 0.004(3) 0.009(3) 0.004(3)
O6 0.017(3) 0.014(3) 0.023(4) 0.000(3) 0.004(3) -0.003(3)

loop_
_atom_type_symbol
_atom_type_description
_atom_type_scat_dispersion_real
_atom_type_scat_dispersion_imag
_atom_type_scat_source
B B 0.0013 0.0007 'International Tables Vol C Tables 4.2.6.8 and 6.1.1.4'
Ca Ca 0.2262 0.3064 'International Tables Vol C Tables 4.2.6.8 and 6.1.1.4'
Ho Ho -0.2175 4.6783 'International Tables Vol C Tables 4.2.6.8 and 6.1.1.4'
O O 0.0106 0.0060 'International Tables Vol C Tables 4.2.6.8 and 6.1.1.4'

loop_
_geom_angle_atom_site_label_1
_geom_angle_atom_site_label_2
_geom_angle_atom_site_label_3
_geom_angle
_geom_angle_site_symmetry_1
_geom_angle_site_symmetry_3
_geom_angle_publ_flag
O1 Ho2 O1 103.8(6) . 1_554 ?
O1 Ho2 O2 176.1(7) . . ?
O1 Ho2 O2 80.1(5) 1_554 . ?
O1 Ho2 O3 97.1(2) . . ?
O1 Ho2 O3 102.22(19) 1_554 . ?
O2 Ho2 O3 81.9(2) . . ?
O1 Ho2 O3 97.1(2) . 2_565 ?
O1 Ho2 O3 102.22(19) 1_554 2_565 ?
O2 Ho2 O3 81.9(2) . 2_565 ?
O3 Ho2 O3 147.7(4) . 2_565 ?
O1 Ho2 O2 78.9(5) . 1_556 ?
O1 Ho2 O2 177.3(6) 1_554 1_556 ?
O2 Ho2 O2 97.2(5) . 1_556 ?
O3 Ho2 O2 77.29(19) . 1_556 ?
O3 Ho2 O2 77.29(19) 2_565 1_556 ?
O1 Ho2 Ho2 38.4(4) . 1_556 ?
O1 Ho2 Ho2 142.2(4) 1_554 1_556 ?
O2 Ho2 Ho2 137.7(4) . 1_556 ?
O3 Ho2 Ho2 86.74(18) . 1_556 ?
O3 Ho2 Ho2 86.74(18) 2_565 1_556 ?
O2 Ho2 Ho2 40.5(3) 1_556 1_556 ?
O1 Ho2 Ho2 141.6(4) . 1_554 ?
O1 Ho2 Ho2 37.8(4) 1_554 1_554 ?
O2 Ho2 Ho2 42.3(4) . 1_554 ?
O3 Ho2 Ho2 93.26(18) . 1_554 ?
O3 Ho2 Ho2 93.26(18) 2_565 1_554 ?
O2 Ho2 Ho2 139.5(3) 1_556 1_554 ?
Ho2 Ho2 Ho2 180.000(11) 1_556 1_554 ?
O1 Ho2 Ho1 34.5(2) . 2_565 ?
O1 Ho2 Ho1 84.1(3) 1_554 2_565 ?
O2 Ho2 Ho1 147.47(18) . 2_565 ?
O3 Ho2 Ho1 73.88(18) . 2_565 ?
O3 Ho2 Ho1 129.48(18) 2_565 2_565 ?
O2 Ho2 Ho1 98.3(3) 1_556 2_565 ?
Ho2 Ho2 Ho1 62.98(3) 1_556 2_565 ?
Ho2 Ho2 Ho1 117.02(3) 1_554 2_565 ?
O1 Ho2 Ho1 34.5(2) . . ?
O1 Ho2 Ho1 84.1(3) 1_554 . ?
O2 Ho2 Ho1 147.47(18) . . ?
O3 Ho2 Ho1 129.48(18) . . ?
O3 Ho2 Ho1 73.87(18) 2_565 . ?
O2 Ho2 Ho1 98.3(3) 1_556 . ?
Ho2 Ho2 Ho1 62.98(3) 1_556 . ?
Ho2 Ho2 Ho1 117.02(3) 1_554 . ?
Ho1 Ho2 Ho1 56.78(5) 2_565 . ?
O1 Ho2 Ho1 84.7(3) . 1_554 ?
O1 Ho2 Ho1 33.89(19) 1_554 1_554 ?
O2 Ho2 Ho1 98.8(3) . 1_554 ?
O3 Ho2 Ho1 132.95(18) . 1_554 ?
O3 Ho2 Ho1 77.16(18) 2_565 1_554 ?
O2 Ho2 Ho1 147.51(16) 1_556 1_554 ?
Ho2 Ho2 Ho1 118.21(3) 1_556 1_554 ?
Ho2 Ho2 Ho1 61.78(3) 1_554 1_554 ?
Ho1 Ho2 Ho1 82.94(5) 2_565 1_554 ?
Ho1 Ho2 Ho1 55.23(3) . 1_554 ?
O1 Ho2 Ho1 84.7(3) . 2_564 ?
O1 Ho2 Ho1 33.89(19) 1_554 2_564 ?
O2 Ho2 Ho1 98.8(3) . 2_564 ?
O3 Ho2 Ho1 77.16(18) . 2_564 ?
O3 Ho2 Ho1 132.95(18) 2_565 2_564 ?
O2 Ho2 Ho1 147.51(16) 1_556 2_564 ?
Ho2 Ho2 Ho1 118.21(3) 1_556 2_564 ?
Ho2 Ho2 Ho1 61.78(3) 1_554 2_564 ?
Ho1 Ho2 Ho1 55.23(3) 2_565 2_564 ?
Ho1 Ho2 Ho1 82.94(5) . 2_564 ?
Ho1 Ho2 Ho1 56.11(5) 1_554 2_564 ?
O1 Ca2 O1 103.8(6) . 1_554 ?
O1 Ca2 O2 176.1(7) . . ?
O1 Ca2 O2 80.1(5) 1_554 . ?
O1 Ca2 O3 97.1(2) . . ?
O1 Ca2 O3 102.22(19) 1_554 . ?
O2 Ca2 O3 81.9(2) . . ?
O1 Ca2 O3 97.1(2) . 2_565 ?
O1 Ca2 O3 102.22(19) 1_554 2_565 ?
O2 Ca2 O3 81.9(2) . 2_565 ?
O3 Ca2 O3 147.7(4) . 2_565 ?
O1 Ca2 O2 78.9(5) . 1_556 ?
O1 Ca2 O2 177.3(6) 1_554 1_556 ?
O2 Ca2 O2 97.2(5) . 1_556 ?
O3 Ca2 O2 77.29(19) . 1_556 ?
O3 Ca2 O2 77.29(19) 2_565 1_556 ?
O1 Ca2 B1 80.18(19) . 2_565 ?
O1 Ca2 B1 90.4(2) 1_554 2_565 ?
O2 Ca2 B1 99.94(19) . 2_565 ?
O3 Ca2 B1 167.4(3) . 2_565 ?
O3 Ca2 B1 23.7(3) 2_565 2_565 ?
O2 Ca2 B1 90.1(2) 1_556 2_565 ?
O1 Ca2 B1 80.18(19) . . ?
O1 Ca2 B1 90.4(2) 1_554 . ?
O2 Ca2 B1 99.94(19) . . ?
O3 Ca2 B1 23.6(3) . . ?
O3 Ca2 B1 167.4(3) 2_565 . ?
O2 Ca2 B1 90.1(2) 1_556 . ?
B1 Ca2 B1 159.9(4) 2_565 . ?
O1 Ca2 Ca1 34.5(2) . . ?
O1 Ca2 Ca1 84.1(3) 1_554 . ?
O2 Ca2 Ca1 147.47(18) . . ?
O3 Ca2 Ca1 129.48(18) . . ?
O3 Ca2 Ca1 73.87(18) 2_565 . ?
O2 Ca2 Ca1 98.3(3) 1_556 . ?
B1 Ca2 Ca1 51.71(19) 2_565 . ?
B1 Ca2 Ca1 108.47(19) . . ?
O1 Ca2 Ca3 130.86(8) . . ?
O1 Ca2 Ca3 89.2(2) 1_554 . ?
O2 Ca2 Ca3 48.49(6) . . ?
O3 Ca2 Ca3 33.84(18) . . ?
O3 Ca2 Ca3 126.49(18) 2_565 . ?
O2 Ca2 Ca3 88.9(2) 1_556 . ?
B1 Ca2 Ca3 147.92(19) 2_565 . ?
B1 Ca2 Ca3 52.14(19) . . ?
Ca1 Ca2 Ca3 159.59(4) . . ?
O1 Ca2 Ca3 130.86(8) . 2_565 ?
O1 Ca2 Ca3 89.2(2) 1_554 2_565 ?
O2 Ca2 Ca3 48.49(6) . 2_565 ?
O3 Ca2 Ca3 126.49(18) . 2_565 ?
O3 Ca2 Ca3 33.84(18) 2_565 2_565 ?
O2 Ca2 Ca3 88.9(2) 1_556 2_565 ?
B1 Ca2 Ca3 52.14(19) 2_565 2_565 ?
B1 Ca2 Ca3 147.92(19) . 2_565 ?
Ca3 Ca2 Ca3 95.78(7) . 2_565 ?
O1 Ca2 Ca3 87.0(3) . 1_556 ?
O1 Ca2 Ca3 133.00(6) 1_554 1_556 ?
O2 Ca2 Ca3 90.3(3) . 1_556 ?
O3 Ca2 Ca3 30.82(18) . 1_556 ?
O3 Ca2 Ca3 121.93(18) 2_565 1_556 ?
O2 Ca2 Ca3 46.63(5) 1_556 1_556 ?
B1 Ca2 Ca3 136.6(2) 2_565 1_556 ?
B1 Ca2 Ca3 45.9(2) . 1_556 ?
Ca3 Ca2 Ca3 52.88(3) . 1_556 ?
Ca3 Ca2 Ca3 117.92(6) 2_565 1_556 ?
O4 Ho1 O1 90.3(4) 3_446 . ?
O4 Ho1 O5 85.4(3) 3_446 2_465 ?
O1 Ho1 O5 175.7(4) . 2_465 ?
O4 Ho1 O6 168.6(3) 3_446 2_465 ?
O1 Ho1 O6 101.1(4) . 2_465 ?
O5 Ho1 O6 83.2(3) 2_465 2_465 ?
O4 Ho1 O4 98.2(3) 3_446 3_445 ?
O1 Ho1 O4 91.2(4) . 3_445 ?
O5 Ho1 O4 88.7(3) 2_465 3_445 ?
O6 Ho1 O4 80.9(3) 2_465 3_445 ?
O4 Ho1 O6 81.7(3) 3_446 2_466 ?
O1 Ho1 O6 100.1(4) . 2_466 ?
O5 Ho1 O6 80.0(3) 2_465 2_466 ?
O6 Ho1 O6 97.0(3) 2_465 2_466 ?
O4 Ho1 O6 168.7(3) 3_445 2_466 ?
O4 Ho1 Ho1 41.46(19) 3_446 1_556 ?
O1 Ho1 Ho1 89.4(3) . 1_556 ?
O5 Ho1 Ho1 87.9(2) 2_465 1_556 ?
O6 Ho1 Ho1 138.34(19) 2_465 1_556 ?
O4 Ho1 Ho1 139.66(19) 3_445 1_556 ?
O6 Ho1 Ho1 41.34(19) 2_466 1_556 ?
O4 Ho1 Ho1 138.54(19) 3_446 1_554 ?
O1 Ho1 Ho1 90.6(3) . 1_554 ?
O5 Ho1 Ho1 92.2(2) 2_465 1_554 ?
O6 Ho1 Ho1 41.66(19) 2_465 1_554 ?
O4 Ho1 Ho1 40.35(19) 3_445 1_554 ?
O6 Ho1 Ho1 138.66(19) 2_466 1_554 ?
Ho1 Ho1 Ho1 180.0 1_556 1_554 ?
O4 Ho1 Ca3 43.12(19) 3_446 3_446 ?
O1 Ho1 Ca3 123.4(3) . 3_446 ?
O5 Ho1 Ca3 52.5(2) 2_465 3_446 ?
O6 Ho1 Ca3 126.95(19) 2_465 3_446 ?
O4 Ho1 Ca3 71.75(19) 3_445 3_446 ?
O6 Ho1 Ca3 101.37(19) 2_466 3_446 ?
Ho1 Ho1 Ca3 74.46(4) 1_556 3_446 ?
Ho1 Ho1 Ca3 105.54(4) 1_554 3_446 ?
O4 Ho1 Ho1 115.39(19) 3_446 2_565 ?
O1 Ho1 Ho1 39.2(3) . 2_565 ?
O5 Ho1 Ho1 144.1(2) 2_465 2_565 ?
O6 Ho1 Ho1 74.91(18) 2_465 2_565 ?
O4 Ho1 Ho1 114.78(19) 3_445 2_565 ?
O6 Ho1 Ho1 75.01(18) 2_466 2_565 ?
Ho1 Ho1 Ho1 89.999(1) 1_556 2_565 ?
Ho1 Ho1 Ho1 90.0 1_554 2_565 ?
Ca3 Ho1 Ho1 158.05(4) 3_446 2_565 ?
O4 Ho1 Ca3 86.1(2) 3_446 2_466 ?
O1 Ho1 Ca3 138.6(3) . 2_466 ?
O5 Ho1 Ca3 41.86(19) 2_465 2_466 ?
O6 Ho1 Ca3 85.8(2) 2_465 2_466 ?
O4 Ho1 Ca3 130.16(19) 3_445 2_466 ?
O6 Ho1 Ca3 38.54(19) 2_466 2_466 ?
Ho1 Ho1 Ca3 61.61(4) 1_556 2_466 ?
Ho1 Ho1 Ca3 118.39(4) 1_554 2_466 ?
Ca3 Ho1 Ca3 79.06(5) 3_446 2_466 ?
Ho1 Ho1 Ca3 107.43(4) 2_565 2_466 ?
O4 Ho1 Ca3 130.5(2) 3_446 2_465 ?
O1 Ho1 Ca3 139.2(3) . 2_465 ?
O5 Ho1 Ca3 45.2(2) 2_465 2_465 ?
O6 Ho1 Ca3 38.09(19) 2_465 2_465 ?
O4 Ho1 Ca3 84.98(19) 3_445 2_465 ?
O6 Ho1 Ca3 86.6(2) 2_466 2_465 ?
Ho1 Ho1 Ca3 118.92(4) 1_556 2_465 ?
Ho1 Ho1 Ca3 61.08(4) 1_554 2_465 ?
Ca3 Ho1 Ca3 93.87(5) 3_446 2_465 ?
Ho1 Ho1 Ca3 107.34(4) 2_565 2_465 ?
Ca3 Ho1 Ca3 57.32(4) 2_466 2_465 ?
O4 Ca1 O1 90.3(4) 3_446 . ?
O4 Ca1 O5 85.4(3) 3_446 2_465 ?
O1 Ca1 O5 175.7(4) . 2_465 ?
O4 Ca1 O6 168.6(3) 3_446 2_465 ?
O1 Ca1 O6 101.1(4) . 2_465 ?
O5 Ca1 O6 83.2(3) 2_465 2_465 ?
O4 Ca1 O4 98.2(3) 3_446 3_445 ?
O1 Ca1 O4 91.2(4) . 3_445 ?
O5 Ca1 O4 88.7(3) 2_465 3_445 ?
O6 Ca1 O4 80.9(3) 2_465 3_445 ?
O4 Ca1 O6 81.7(3) 3_446 2_466 ?
O1 Ca1 O6 100.1(4) . 2_466 ?
O5 Ca1 O6 80.0(3) 2_465 2_466 ?
O6 Ca1 O6 97.0(3) 2_465 2_466 ?
O4 Ca1 O6 168.7(3) 3_445 2_466 ?
O4 Ca1 B1 75.5(3) 3_446 2_565 ?
O1 Ca1 B1 80.8(4) . 2_565 ?
O5 Ca1 B1 97.4(3) 2_465 2_565 ?
O6 Ca1 B1 105.2(3) 2_465 2_565 ?
O4 Ca1 B1 25.1(3) 3_445 2_565 ?
O6 Ca1 B1 157.2(3) 2_466 2_565 ?
O4 Ca1 B2 99.6(3) 3_446 1_456 ?
O1 Ca1 B2 88.8(3) . 1_456 ?
O5 Ca1 B2 92.6(3) 2_465 1_456 ?
O6 Ca1 B2 81.6(3) 2_465 1_456 ?
O4 Ca1 B2 162.2(3) 3_445 1_456 ?
O6 Ca1 B2 21.3(3) 2_466 1_456 ?
B1 Ca1 B2 168.4(3) 2_565 1_456 ?
O4 Ca1 Ca3 43.12(19) 3_446 3_446 ?
O1 Ca1 Ca3 123.4(3) . 3_446 ?
O5 Ca1 Ca3 52.5(2) 2_465 3_446 ?
O6 Ca1 Ca3 126.95(19) 2_465 3_446 ?
O4 Ca1 Ca3 71.75(19) 3_445 3_446 ?
O6 Ca1 Ca3 101.37(19) 2_466 3_446 ?
B1 Ca1 Ca3 61.0(2) 2_565 3_446 ?
B2 Ca1 Ca3 122.5(2) 1_456 3_446 ?
O4 Ca1 Ca3 86.1(2) 3_446 2_466 ?
O1 Ca1 Ca3 138.6(3) . 2_466 ?
O5 Ca1 Ca3 41.86(19) 2_465 2_466 ?
O6 Ca1 Ca3 85.8(2) 2_465 2_466 ?
O4 Ca1 Ca3 130.16(19) 3_445 2_466 ?
O6 Ca1 Ca3 38.54(19) 2_466 2_466 ?
B1 Ca1 Ca3 137.1(2) 2_565 2_466 ?
B2 Ca1 Ca3 51.51(17) 1_456 2_466 ?
Ca3 Ca1 Ca3 79.06(5) 3_446 2_466 ?
O4 Ca1 Ca3 130.5(2) 3_446 2_465 ?
O1 Ca1 Ca3 139.2(3) . 2_465 ?
O5 Ca1 Ca3 45.2(2) 2_465 2_465 ?
O6 Ca1 Ca3 38.09(19) 2_465 2_465 ?
O4 Ca1 Ca3 84.98(19) 3_445 2_465 ?
O6 Ca1 Ca3 86.6(2) 2_466 2_465 ?
B1 Ca1 Ca3 107.8(2) 2_565 2_465 ?
B2 Ca1 Ca3 83.4(3) 1_456 2_465 ?
Ca3 Ca1 Ca3 93.87(5) 3_446 2_465 ?
Ca3 Ca1 Ca3 57.32(4) 2_466 2_465 ?
O4 Ca1 Ca2 99.45(19) 3_446 . ?
O1 Ca1 Ca2 32.9(3) . . ?
O5 Ca1 Ca2 147.5(2) 2_465 . ?
O6 Ca1 Ca2 89.9(2) 2_465 . ?
O4 Ca1 Ca2 58.76(18) 3_445 . ?
O6 Ca1 Ca2 132.52(19) 2_466 . ?
B1 Ca1 Ca2 53.9(2) 2_565 . ?
B2 Ca1 Ca2 117.83(16) 1_456 . ?
Ca3 Ca1 Ca2 111.50(5) 3_446 . ?
Ca3 Ca1 Ca2 168.99(6) 2_466 . ?
Ca3 Ca1 Ca2 122.82(6) 2_465 . ?
O3 Ca3 O6 102.7(3) 1_554 . ?
O3 Ca3 O3 97.8(3) 1_554 . ?
O6 Ca3 O3 101.4(3) . . ?
O3 Ca3 O4 123.6(3) 1_554 . ?
O6 Ca3 O4 128.3(3) . . ?
O3 Ca3 O4 94.3(3) . . ?
O3 Ca3 O5 89.4(3) 1_554 1_554 ?
O6 Ca3 O5 77.7(3) . 1_554 ?
O3 Ca3 O5 172.7(3) . 1_554 ?
O4 Ca3 O5 80.9(3) . 1_554 ?
O3 Ca3 O5 176.7(3) 1_554 . ?
O6 Ca3 O5 77.4(3) . . ?
O3 Ca3 O5 85.4(3) . . ?
O4 Ca3 O5 55.0(2) . . ?
O5 Ca3 O5 87.4(3) 1_554 . ?
O3 Ca3 B1 148.4(3) 1_554 4_565 ?
O6 Ca3 B1 98.4(3) . 4_565 ?
O3 Ca3 B1 100.7(3) . 4_565 ?
O4 Ca3 B1 29.9(3) . 4_565 ?
O5 Ca3 B1 72.4(3) 1_554 4_565 ?
O5 Ca3 B1 29.1(3) . 4_565 ?
O3 Ca3 O5 54.4(2) 1_554 4_464 ?
O6 Ca3 O5 157.1(3) . 4_464 ?
O3 Ca3 O5 83.2(2) . 4_464 ?
O4 Ca3 O5 73.0(2) . 4_464 ?
O5 Ca3 O5 100.4(2) 1_554 4_464 ?
O5 Ca3 O5 125.52(16) . 4_464 ?
B1 Ca3 O5 102.7(3) 4_565 4_464 ?
O3 Ca3 B1 28.1(3) 1_554 1_554 ?
O6 Ca3 B1 129.9(3) . 1_554 ?
O3 Ca3 B1 85.1(3) . 1_554 ?
O4 Ca3 B1 100.1(3) . 1_554 ?
O5 Ca3 B1 101.1(3) 1_554 1_554 ?
O5 Ca3 B1 152.4(3) . 1_554 ?
B1 Ca3 B1 129.41(18) 4_565 1_554 ?
O5 Ca3 B1 27.4(3) 4_464 1_554 ?
O3 Ca3 O2 67.4(4) 1_554 . ?
O6 Ca3 O2 52.6(3) . . ?
O3 Ca3 O2 69.5(3) . . ?
O4 Ca3 O2 162.4(4) . . ?
O5 Ca3 O2 114.5(3) 1_554 . ?
O5 Ca3 O2 114.8(4) . . ?
B1 Ca3 O2 143.6(4) 4_565 . ?
O5 Ca3 O2 110.4(3) 4_464 . ?
B1 Ca3 O2 85.7(4) 1_554 . ?
O3 Ca3 B2 85.1(3) 1_554 . ?
O6 Ca3 B2 25.6(3) . . ?
O3 Ca3 B2 85.6(3) . . ?
O4 Ca3 B2 150.8(3) . . ?
O5 Ca3 B2 95.9(3) 1_554 . ?
O5 Ca3 B2 96.0(3) . . ?
B1 Ca3 B2 121.5(4) 4_565 . ?
O5 Ca3 B2 135.6(3) 4_464 . ?
B1 Ca3 B2 109.0(4) 1_554 . ?
O2 Ca3 B2 26.9(4) . . ?
O3 Ca3 B1 91.5(3) 1_554 . ?
O6 Ca3 B1 124.9(3) . . ?
O3 Ca3 B1 23.5(3) . . ?
O4 Ca3 B1 79.0(3) . . ?
O5 Ca3 B1 156.4(3) 1_554 . ?
O5 Ca3 B1 91.1(3) . . ?
B1 Ca3 B1 95.4(3) 4_565 . ?
O5 Ca3 B1 61.8(3) 4_464 . ?
B1 Ca3 B1 70.7(2) 1_554 . ?
O2 Ca3 B1 87.5(3) . . ?
B2 Ca3 B1 107.6(4) . . ?
O5 B1 O4 118.2(9) 4_465 4_465 ?
O5 B1 O3 121.7(9) 4_465 . ?
O4 B1 O3 120.1(10) 4_465 . ?
O5 B1 Ca3 70.0(6) 4_465 4_465 ?
O4 B1 Ca3 62.5(5) 4_465 4_465 ?
O3 B1 Ca3 142.4(7) . 4_465 ?
O5 B1 Ca3 73.2(6) 4_465 1_556 ?
O4 B1 Ca3 157.5(7) 4_465 1_556 ?
O3 B1 Ca3 52.1(5) . 1_556 ?
Ca3 B1 Ca3 138.2(4) 4_465 1_556 ?
O5 B1 Ca2 153.0(7) 4_465 . ?
O4 B1 Ca2 81.2(6) 4_465 . ?
O3 B1 Ca2 42.9(5) . . ?
Ca3 B1 Ca2 136.8(4) 4_465 . ?
Ca3 B1 Ca2 82.5(3) 1_556 . ?
O5 B1 Ca3 106.0(6) 4_465 . ?
O4 B1 Ca3 119.6(7) 4_465 . ?
O3 B1 Ca3 42.5(4) . . ?
Ca3 B1 Ca3 101.3(3) 4_465 . ?
Ca3 B1 Ca3 70.7(2) 1_556 . ?
Ca2 B1 Ca3 75.9(3) . . ?
Ho2 O1 Ho2 103.8(6) . 1_556 ?
Ho2 O1 Ho1 112.6(4) . 2_565 ?
Ho2 O1 Ho1 113.3(4) 1_556 2_565 ?
Ca2 O1 Ca1 112.6(4) . . ?
Ho2 O1 Ho1 112.6(4) . . ?
Ho2 O1 Ho1 113.3(4) 1_556 . ?
Ho1 O1 Ho1 101.5(6) 2_565 . ?
O6 B2 O6 119.7(13) . 2_565 ?
O6 B2 O2 120.1(7) . . ?
O6 B2 O2 120.1(7) 2_565 . ?
O6 B2 Ca3 47.5(4) . . ?
O6 B2 Ca3 167.2(9) 2_565 . ?
O2 B2 Ca3 72.6(3) . . ?
O6 B2 Ca3 167.2(9) . 2_565 ?
O6 B2 Ca3 47.5(4) 2_565 2_565 ?
O2 B2 Ca3 72.6(3) . 2_565 ?
Ca3 B2 Ca3 145.1(6) . 2_565 ?
O6 B2 Ca1 99.7(8) . 1_654 ?
O6 B2 Ca1 38.6(6) 2_565 1_654 ?
O2 B2 Ca1 129.1(8) . 1_654 ?
Ca3 B2 Ca1 136.2(5) . 1_654 ?
Ca3 B2 Ca1 70.93(15) 2_565 1_654 ?
B2 O2 Ho2 130.5(12) . . ?
B2 O2 Ca2 130.5(12) . . ?
B2 O2 Ho2 132.4(12) . 1_554 ?
Ho2 O2 Ho2 97.2(5) . 1_554 ?
B2 O2 Ca3 80.5(3) . . ?
Ho2 O2 Ca3 95.5(3) . . ?
Ca2 O2 Ca3 95.5(3) . . ?
Ho2 O2 Ca3 97.1(3) 1_554 . ?
B2 O2 Ca3 80.5(3) . 2_565 ?
Ho2 O2 Ca3 95.5(3) . 2_565 ?
Ho2 O2 Ca3 97.1(3) 1_554 2_565 ?
Ca3 O2 Ca3 160.9(5) . 2_565 ?
B1 O3 Ca3 99.8(6) . 1_556 ?
B1 O3 Ca3 114.1(6) . . ?
Ca3 O3 Ca3 97.8(3) 1_556 . ?
B1 O3 Ca2 113.5(6) . . ?
Ca3 O3 Ca2 118.0(3) 1_556 . ?
Ca3 O3 Ca2 112.3(3) . . ?
B1 O3 Ho2 113.5(6) . . ?
Ca3 O3 Ho2 118.0(3) 1_556 . ?
Ca3 O3 Ho2 112.3(3) . . ?
B1 O4 Ho1 143.5(7) 4_565 3_554 ?
B1 O4 Ho1 108.3(6) 4_565 3 ?
Ho1 O4 Ho1 98.2(3) 3_554 3 ?
B1 O4 Ca3 87.6(6) 4_565 . ?
Ho1 O4 Ca3 96.8(3) 3_554 . ?
Ho1 O4 Ca3 126.1(3) 3 . ?
B1 O5 Ho1 138.8(6) 4_565 2_665 ?
B1 O5 Ca3 121.6(6) 4_565 1_556 ?
Ho1 O5 Ca3 99.0(3) 2_665 1_556 ?
B1 O5 Ca3 80.9(6) 4_565 . ?
Ho1 O5 Ca3 95.6(3) 2_665 . ?
Ca3 O5 Ca3 87.4(3) 1_556 . ?
B1 O5 Ca3 79.4(6) 4_565 4_566 ?
Ho1 O5 Ca3 86.4(2) 2_665 4_566 ?
Ca3 O5 Ca3 120.0(3) 1_556 4_566 ?
Ca3 O5 Ca3 152.0(3) . 4_566 ?
B2 O6 Ca3 106.8(7) . . ?
B2 O6 Ho1 123.8(8) . 2_665 ?
Ca3 O6 Ho1 103.7(3) . 2_665 ?
B2 O6 Ho1 120.2(8) . 2_664 ?
Ca3 O6 Ho1 102.5(3) . 2_664 ?
Ho1 O6 Ho1 97.0(3) 2_665 2_664 ?

loop_
_geom_bond_atom_site_label_1
_geom_bond_atom_site_label_2
_geom_bond_distance
_geom_bond_site_symmetry_2
_geom_bond_publ_flag
Ho2 O1 2.227(14) . ?
Ho2 O1 2.259(14) 1_554 ?
Ho2 O2 2.312(15) . ?
Ho2 O3 2.356(8) . ?
Ho2 O3 2.356(8) 2_565 ?
Ho2 O2 2.397(16) 1_556 ?
Ho2 Ho2 3.5317(14) 1_556 ?
Ho2 Ho2 3.5317(14) 1_554 ?
Ho2 Ho1 3.7884(19) 2_565 ?
Ho2 Ho1 3.7884(19) . ?
Ho2 Ho1 3.8300(19) 1_554 ?
Ho2 Ho1 3.8300(19) 2_564 ?
Ca2 O1 2.227(14) . ?
Ca2 O1 2.259(14) 1_554 ?
Ca2 O2 2.312(15) . ?
Ca2 O3 2.356(8) . ?
Ca2 O3 2.356(8) 2_565 ?
Ca2 O2 2.397(16) 1_556 ?
Ca2 B1 3.176(11) 2_565 ?
Ca2 B1 3.176(11) . ?
Ca2 Ca1 3.7884(19) . ?
Ca2 Ca3 3.912(2) . ?
Ca2 Ca3 3.912(2) 2_565 ?
Ca2 Ca3 4.017(2) 1_556 ?
Ho1 O4 2.310(8) 3_446 ?
Ho1 O1 2.326(9) . ?
Ho1 O5 2.348(7) 2_465 ?
Ho1 O6 2.350(8) 2_465 ?
Ho1 O4 2.363(8) 3_445 ?
Ho1 O6 2.365(8) 2_466 ?
Ho1 Ho1 3.5317(14) 1_556 ?
Ho1 Ho1 3.5317(14) 1_554 ?
Ho1 Ca3 3.564(3) 3_446 ?
Ho1 Ho1 3.603(3) 2_565 ?
Ho1 Ca3 3.673(3) 2_466 ?
Ho1 Ca3 3.691(3) 2_465 ?
Ca1 O4 2.310(8) 3_446 ?
Ca1 O1 2.326(9) . ?
Ca1 O5 2.348(7) 2_465 ?
Ca1 O6 2.350(8) 2_465 ?
Ca1 O4 2.363(8) 3_445 ?
Ca1 O6 2.365(8) 2_466 ?
Ca1 B1 3.087(10) 2_565 ?
Ca1 B2 3.280(14) 1_456 ?
Ca1 Ca3 3.564(3) 3_446 ?
Ca1 Ca3 3.673(3) 2_466 ?
Ca1 Ca3 3.691(3) 2_465 ?
Ca3 O3 2.331(8) 1_554 ?
Ca3 O6 2.344(8) . ?
Ca3 O3 2.354(8) . ?
Ca3 O4 2.454(8) . ?
Ca3 O5 2.481(8) 1_554 ?
Ca3 O5 2.630(8) . ?
Ca3 B1 2.764(11) 4_565 ?
Ca3 O5 2.834(8) 4_464 ?
Ca3 B1 2.910(11) 1_554 ?
Ca3 O2 2.943(3) . ?
Ca3 B2 3.042(5) . ?
Ca3 B1 3.184(11) . ?
B1 O5 1.362(13) 4_465 ?
B1 O4 1.379(13) 4_465 ?
B1 O3 1.389(13) . ?
B2 O6 1.375(10) . ?
B2 O6 1.375(10) 2_565 ?
B2 O2 1.40(2) . ?
